data_7210215
loop_
_publ_author_name
'Delori, Amit'
'Suresh, Eringathodi'
'Pedireddi, V. R.'

_publ_section_title
;
 Influence of molecular shape on the design and synthesis of
 supramolecular assemblies
;
_journal_issue 24
_journal_name_full CrystEngComm
_journal_page_first 4811
_journal_paper_doi 10.1039/c3ce40501j
_journal_volume 15
_journal_year 2013
_chemical_formula_moiety 'C9 H9 N5, C8 H6 O4'
_chemical_formula_sum 'C17 H15 N5 O4'
_chemical_formula_weight 353.34
_chemical_name_systematic '2,4-Diamino-6-phenyl-1,3,5-triazine+Isophthalic Acid'
_space_group_IT_number 2
_symmetry_cell_setting triclinic
_symmetry_space_group_name_Hall '-P 1'
_symmetry_space_group_name_H-M 'P -1'
_atom_sites_solution_hydrogens geom
_atom_sites_solution_primary direct
_atom_sites_solution_secondary difmap
_audit_creation_method SHELXL-97
_cell_angle_alpha 108.530(10)
_cell_angle_beta 91.790(10)
_cell_angle_gamma 92.960(10)
_cell_formula_units_Z 2
_cell_length_a 8.504(6)
_cell_length_b 10.199(7)
_cell_length_c 10.258(7)
_cell_measurement_temperature 273(2)
_cell_volume 841.4(10)
_computing_cell_refinement SMART
_computing_data_collection SMART
_computing_data_reduction SAINTPLUS
_computing_structure_refinement 'SHELXTL (Sheldrick, 1997)'
_computing_structure_solution 'SHELXTL (Sheldrick, 1990)'
_diffrn_ambient_temperature 273(2)
_diffrn_measured_fraction_theta_full 0.972
_diffrn_measured_fraction_theta_max 0.972
_diffrn_measurement_device_type 'Bruker, APEX CCD area detector'
_diffrn_measurement_method SMART
_diffrn_radiation_monochromator graphite
_diffrn_radiation_source 'fine-focus sealed tube'
_diffrn_radiation_type MoK\a
_diffrn_radiation_wavelength 0.71073
_diffrn_reflns_av_R_equivalents 0.0274
_diffrn_reflns_av_sigmaI/netI 0.0716
_diffrn_reflns_limit_h_max 10
_diffrn_reflns_limit_h_min -9
_diffrn_reflns_limit_k_max 12
_diffrn_reflns_limit_k_min -7
_diffrn_reflns_limit_l_max 12
_diffrn_reflns_limit_l_min -12
_diffrn_reflns_number 4255
_diffrn_reflns_theta_full 25.25
_diffrn_reflns_theta_max 25.25
_diffrn_reflns_theta_min 2.11
_exptl_absorpt_coefficient_mu 0.103
_exptl_absorpt_correction_T_max 0.978
_exptl_absorpt_correction_T_min 0.970
_exptl_absorpt_correction_type empirical
_exptl_absorpt_process_details 'SADABS; Sheldrick, 1996'
_exptl_crystal_colour Colorless
_exptl_crystal_density_diffrn 1.395
_exptl_crystal_density_method 'not measured'
_exptl_crystal_description Blocks
_exptl_crystal_F_000 368
_exptl_crystal_size_max 0.30
_exptl_crystal_size_mid 0.24
_exptl_crystal_size_min 0.22
_refine_diff_density_max 0.254
_refine_diff_density_min -0.258
_refine_diff_density_rms 0.079
_refine_ls_extinction_method none
_refine_ls_goodness_of_fit_ref 0.973
_refine_ls_hydrogen_treatment mixed
_refine_ls_matrix_type full
_refine_ls_number_parameters 259
_refine_ls_number_reflns 2967
_refine_ls_number_restraints 0
_refine_ls_restrained_S_all 0.973
_refine_ls_R_factor_all 0.1127
_refine_ls_R_factor_gt 0.0594
_refine_ls_shift/su_max 0.000
_refine_ls_shift/su_mean 0.000
_refine_ls_structure_factor_coef Fsqd
_refine_ls_weighting_details 'calc w=1/[\s^2^(Fo^2^)+(0.0980P)^2^+0.0000P] where P=(Fo^2^+2Fc^2^)/3'
_refine_ls_weighting_scheme calc
_refine_ls_wR_factor_gt 0.1387
_refine_ls_wR_factor_ref 0.1886
_reflns_number_gt 1693
_reflns_number_total 2967
_reflns_threshold_expression >2sigma(I)
_cod_data_source_file c3ce40501j.txt
_cod_data_source_block datam4
_cod_depositor_comments
;
The following automatic conversions were performed:

'_symmetry_cell_setting' value 'Triclinic' changed to 'triclinic'
according to /home/saulius/struct/CIF-dictionaries/cif_core.dic
dictionary named 'cif_core.dic' version 2.4.2 from 2011-04-26.

Automatic conversion script
Id: cif_fix_values 1891 2012-01-12 08:04:46Z andrius 
;
_cod_database_code 7210215

loop_
_symmetry_equiv_pos_as_xyz
'x, y, z'
'-x, -y, -z'

loop_
_atom_site_label
_atom_site_type_symbol
_atom_site_fract_x
_atom_site_fract_y
_atom_site_fract_z
_atom_site_U_iso_or_equiv
_atom_site_adp_type
_atom_site_occupancy
_atom_site_symmetry_multiplicity
_atom_site_calc_flag
_atom_site_refinement_flags
C1 C 0.3511(4) 0.5731(4) 0.6571(3) 0.0415(9) Uani 1 1 d .
C2 C 0.4585(4) 0.6228(3) 0.7836(3) 0.0385(8) Uani 1 1 d .
C3 C 0.0856(4) 0.4140(3) 0.2995(3) 0.0368(8) Uani 1 1 d .
C4 C 0.5574(4) 0.5351(4) 0.8204(3) 0.0387(8) Uani 1 1 d .
C5 C 0.0146(4) 0.2261(3) 0.1138(3) 0.0391(8) Uani 1 1 d .
C6 C 0.1365(4) 0.1977(3) 0.3027(3) 0.0390(8) Uani 1 1 d .
C7 C 0.1946(4) 0.1053(4) 0.3773(4) 0.0480(10) Uani 1 1 d .
C8 C 0.6429(4) 0.7203(4) 1.0279(4) 0.0500(10) Uani 1 1 d .
C9 C 0.7599(4) 0.4888(4) 0.9775(3) 0.0412(9) Uani 1 1 d .
C10 C 0.4522(5) 0.7598(4) 0.8692(4) 0.0528(10) Uani 1 1 d .
C11 C 0.6521(4) 0.5840(3) 0.9429(3) 0.0391(8) Uani 1 1 d .
C12 C 0.2686(6) -0.0123(4) 0.3085(5) 0.0710(14) Uani 1 1 d .
C13 C 0.1717(6) 0.1341(5) 0.5164(4) 0.0645(12) Uani 1 1 d .
C14 C 0.2909(7) -0.0720(6) 0.5159(6) 0.119(3) Uani 1 1 d .
H14 H 0.3249 -0.1312 0.5622 0.143 Uiso 1 1 calc R
C15 C 0.5443(5) 0.8073(4) 0.9903(4) 0.0597(11) Uani 1 1 d .
H15A H 0.5399 0.8985 1.0470 0.072 Uiso 1 1 calc R
C16 C 0.3161(7) -0.1008(5) 0.3781(6) 0.101(2) Uani 1 1 d .
H16A H 0.3656 -0.1803 0.3314 0.121 Uiso 1 1 calc R
C17 C 0.2151(7) 0.0447(5) 0.5858(5) 0.0984(19) Uani 1 1 d .
H17A H 0.1937 0.0626 0.6780 0.118 Uiso 1 1 calc R
N1 N 0.1472(3) 0.3357(3) 0.3693(3) 0.0391(7) Uani 1 1 d .
N2 N 0.0736(3) 0.1371(3) 0.1744(3) 0.0439(8) Uani 1 1 d .
N3 N -0.0488(4) 0.1723(3) -0.0139(3) 0.0546(9) Uani 1 1 d .
H3A H -0.0876 0.2255 -0.0553 0.065 Uiso 1 1 calc R
H3B H -0.0509 0.0843 -0.0549 0.065 Uiso 1 1 calc R
N4 N 0.0970(3) 0.5509(3) 0.3592(3) 0.0486(8) Uani 1 1 d .
H4A H 0.1426 0.5864 0.4398 0.058 Uiso 1 1 calc R
H4B H 0.0588 0.6038 0.3172 0.058 Uiso 1 1 calc R
N5 N 0.0145(3) 0.3642(3) 0.1727(3) 0.0414(7) Uani 1 1 d .
O1 O 0.3590(3) 0.4395(2) 0.5894(3) 0.0567(7) Uani 1 1 d .
H100 H 0.3015 0.4181 0.5192 0.075(14) Uiso 1 1 calc R
O2 O 0.2650(3) 0.6479(2) 0.6221(2) 0.0549(7) Uani 1 1 d .
O3 O 0.7757(3) 0.3728(3) 0.8993(2) 0.0543(7) Uani 1 1 d .
O4 O 0.8352(3) 0.5405(3) 1.0988(2) 0.0521(7) Uani 1 1 d .
H400 H 0.8908 0.4824 1.1124 0.088(17) Uiso 1 1 calc R
H1 H 0.377(4) 0.823(3) 0.846(3) 0.046(9) Uiso 1 1 d .
H2 H 0.574(4) 0.439(4) 0.761(4) 0.061(11) Uiso 1 1 d .
H5 H 0.702(4) 0.743(4) 1.115(4) 0.062(11) Uiso 1 1 d .
H10 H 0.282(5) -0.029(4) 0.211(4) 0.073(13) Uiso 1 1 d .
H13 H 0.126(5) 0.211(4) 0.575(4) 0.077(15) Uiso 1 1 d .

loop_
_atom_site_aniso_label
_atom_site_aniso_U_11
_atom_site_aniso_U_22
_atom_site_aniso_U_33
_atom_site_aniso_U_23
_atom_site_aniso_U_13
_atom_site_aniso_U_12
C1 0.043(2) 0.036(2) 0.045(2) 0.0144(18) -0.0040(16) -0.0036(17)
C2 0.0392(19) 0.0332(19) 0.0430(19) 0.0132(16) -0.0034(15) -0.0017(15)
C3 0.0410(19) 0.035(2) 0.0366(18) 0.0146(16) -0.0045(15) 0.0035(15)
C4 0.040(2) 0.037(2) 0.0383(19) 0.0119(17) -0.0046(15) 0.0009(16)
C5 0.046(2) 0.036(2) 0.0380(19) 0.0161(16) -0.0070(15) 0.0042(16)
C6 0.042(2) 0.035(2) 0.0395(19) 0.0112(16) -0.0024(15) 0.0008(15)
C7 0.061(2) 0.033(2) 0.048(2) 0.0130(17) -0.0220(18) -0.0017(17)
C8 0.053(2) 0.043(2) 0.045(2) 0.0039(18) -0.0148(18) 0.0038(18)
C9 0.044(2) 0.041(2) 0.039(2) 0.0155(17) -0.0073(16) -0.0021(17)
C10 0.056(2) 0.040(2) 0.058(2) 0.0118(19) -0.0137(19) 0.0080(19)
C11 0.041(2) 0.037(2) 0.0394(19) 0.0132(16) -0.0026(15) 0.0005(15)
C12 0.091(3) 0.045(3) 0.069(3) 0.010(2) -0.041(3) 0.006(2)
C13 0.091(3) 0.051(3) 0.053(3) 0.023(2) -0.021(2) -0.010(2)
C14 0.183(6) 0.053(3) 0.121(5) 0.044(3) -0.108(4) -0.036(4)
C15 0.068(3) 0.038(2) 0.060(2) -0.0011(19) -0.018(2) 0.0071(19)
C16 0.139(5) 0.038(3) 0.110(4) 0.009(3) -0.080(4) 0.007(3)
C17 0.165(6) 0.063(3) 0.073(3) 0.042(3) -0.051(3) -0.039(3)
N1 0.0457(17) 0.0348(16) 0.0367(15) 0.0117(13) -0.0053(13) 0.0031(13)
N2 0.0567(19) 0.0359(17) 0.0363(16) 0.0093(13) -0.0106(13) -0.0001(14)
N3 0.081(2) 0.0370(17) 0.0402(17) 0.0067(14) -0.0273(16) 0.0048(15)
N4 0.070(2) 0.0337(17) 0.0403(16) 0.0097(13) -0.0159(14) 0.0115(14)
N5 0.0497(17) 0.0362(17) 0.0370(16) 0.0106(13) -0.0103(13) 0.0063(13)
O1 0.0708(18) 0.0411(16) 0.0520(16) 0.0091(13) -0.0284(14) 0.0031(12)
O2 0.0634(17) 0.0420(15) 0.0597(16) 0.0182(13) -0.0225(13) 0.0098(13)
O3 0.0721(18) 0.0380(15) 0.0485(15) 0.0091(13) -0.0194(12) 0.0068(13)
O4 0.0618(17) 0.0489(16) 0.0423(14) 0.0115(13) -0.0199(12) 0.0085(14)

loop_
_atom_type_symbol
_atom_type_description
_atom_type_scat_dispersion_real
_atom_type_scat_dispersion_imag
_atom_type_scat_source
C C 0.0033 0.0016 'International Tables Vol C Tables 4.2.6.8 and 6.1.1.4'
H H 0.0000 0.0000 'International Tables Vol C Tables 4.2.6.8 and 6.1.1.4'
N N 0.0061 0.0033 'International Tables Vol C Tables 4.2.6.8 and 6.1.1.4'
O O 0.0106 0.0060 'International Tables Vol C Tables 4.2.6.8 and 6.1.1.4'

loop_
_geom_angle_atom_site_label_1
_geom_angle_atom_site_label_2
_geom_angle_atom_site_label_3
_geom_angle
O2 C1 O1 124.0(3)
O2 C1 C2 122.9(3)
O1 C1 C2 113.1(3)
C4 C2 C10 119.9(3)
C4 C2 C1 121.7(3)
C10 C2 C1 118.4(3)
N4 C3 N1 117.8(3)
N4 C3 N5 117.4(3)
N1 C3 N5 124.8(3)
C2 C4 C11 120.1(3)
C2 C4 H2 124(2)
C11 C4 H2 116(2)
N3 C5 N5 117.3(3)
N3 C5 N2 117.5(3)
N5 C5 N2 125.2(3)
N2 C6 N1 124.9(3)
N2 C6 C7 117.1(3)
N1 C6 C7 118.0(3)
C12 C7 C13 119.0(4)
C12 C7 C6 120.6(3)
C13 C7 C6 120.4(4)
C15 C8 C11 120.3(3)
C15 C8 H5 125(2)
C11 C8 H5 114(2)
O3 C9 O4 123.6(3)
O3 C9 C11 122.0(3)
O4 C9 C11 114.4(3)
C15 C10 C2 120.0(3)
C15 C10 H1 119.5(18)
C2 C10 H1 120.4(18)
C8 C11 C4 119.3(3)
C8 C11 C9 121.9(3)
C4 C11 C9 118.8(3)
C7 C12 C16 120.0(5)
C7 C12 H10 116(2)
C16 C12 H10 124(2)
C17 C13 C7 121.5(5)
C17 C13 H13 111(3)
C7 C13 H13 127(3)
C16 C14 C17 120.2(5)
C16 C14 H14 119.9
C17 C14 H14 119.9
C10 C15 C8 120.5(3)
C10 C15 H15A 119.8
C8 C15 H15A 119.8
C14 C16 C12 120.5(5)
C14 C16 H16A 119.7
C12 C16 H16A 119.7
C13 C17 C14 118.8(5)
C13 C17 H17A 120.6
C14 C17 H17A 120.6
C3 N1 C6 115.5(3)
C6 N2 C5 114.6(3)
C5 N3 H3A 120.0
C5 N3 H3B 120.0
H3A N3 H3B 120.0
C3 N4 H4A 120.0
C3 N4 H4B 120.0
H4A N4 H4B 120.0
C5 N5 C3 115.0(3)
C1 O1 H100 109.5
C9 O4 H400 109.5

loop_
_geom_bond_atom_site_label_1
_geom_bond_atom_site_label_2
_geom_bond_distance
C1 O2 1.209(4)
C1 O1 1.325(4)
C1 C2 1.495(4)
C2 C4 1.387(5)
C2 C10 1.399(5)
C3 N4 1.331(4)
C3 N1 1.344(4)
C3 N5 1.348(4)
C4 C11 1.404(4)
C4 H2 0.99(4)
C5 N3 1.333(4)
C5 N5 1.345(4)
C5 N2 1.359(4)
C6 N2 1.344(4)
C6 N1 1.351(4)
C6 C7 1.483(5)
C7 C12 1.379(5)
C7 C13 1.385(5)
C8 C15 1.383(5)
C8 C11 1.395(5)
C8 H5 0.97(4)
C9 O3 1.217(4)
C9 O4 1.317(4)
C9 C11 1.483(5)
C10 C15 1.381(5)
C10 H1 1.01(3)
C12 C16 1.384(6)
C12 H10 0.98(4)
C13 C17 1.381(6)
C13 H13 0.93(4)
C14 C16 1.375(8)
C14 C17 1.382(8)
C14 H14 0.9300
C15 H15A 0.9300
C16 H16A 0.9300
C17 H17A 0.9300
N3 H3A 0.8600
N3 H3B 0.8600
N4 H4A 0.8600
N4 H4B 0.8600
O1 H100 0.8200
O4 H400 0.8200
